data_4302376
loop_
_publ_author_name
'Wiedmann, Monika K.'
'Heeg, Mary Jane'
'Winter, Charles H.'

_publ_section_title
;
 Volatility and High Thermal Stability in Tantalum Complexes Containing
 Imido, Amidinate, and Halide or Dialkylamide Ligands
;
_journal_coden_ASTM INOCAJ
_journal_issue 12
_journal_name_full 'Inorganic chemistry'
_journal_page_first 5382
_journal_page_last 5391
_journal_paper_doi 10.1021/ic900454g
_journal_volume 48
_journal_year 2009
_chemical_formula_sum 'C24 H51 F N5 Ta'
_chemical_formula_weight 609.65
_space_group_IT_number 14
_symmetry_cell_setting monoclinic
_symmetry_space_group_name_Hall '-P 2ybc'
_symmetry_space_group_name_H-M 'P 1 21/c 1'
_atom_sites_solution_hydrogens geom
_atom_sites_solution_primary direct
_atom_sites_solution_secondary difmap
_audit_creation_method SHELXL-97
_cell_angle_alpha 90.00
_cell_angle_beta 94.2780(10)
_cell_angle_gamma 90.00
_cell_formula_units_Z 4
_cell_length_a 17.4098(5)
_cell_length_b 10.1352(3)
_cell_length_c 16.2928(5)
_cell_measurement_reflns_used 9063
_cell_measurement_temperature 100(2)
_cell_measurement_theta_max 28.3
_cell_measurement_theta_min 2.35
_cell_volume 2866.88(15)
_computing_cell_refinement 'Bruker APEX2'
_computing_data_collection 'Bruker APEX2'
_computing_data_reduction 'Bruker APEX2'
_computing_molecular_graphics SHELXTL-Plus
_computing_publication_material SHELXL-97
_computing_structure_refinement 'SHELXL-97 (Sheldrick, 1997)'
_computing_structure_solution 'SHELXS-97 (Sheldrick, 1990)'
_diffrn_ambient_temperature 100(2)
_diffrn_measured_fraction_theta_full 0.999
_diffrn_measured_fraction_theta_max 0.999
_diffrn_measurement_device_type 'Bruker APEX2 kappa'
_diffrn_measurement_method 'phi and omega scans'
_diffrn_radiation_monochromator graphite
_diffrn_radiation_source 'fine-focus sealed tube'
_diffrn_radiation_type MoK\a
_diffrn_radiation_wavelength 0.71073
_diffrn_reflns_av_R_equivalents 0.0334
_diffrn_reflns_av_sigmaI/netI 0.0183
_diffrn_reflns_limit_h_max 23
_diffrn_reflns_limit_h_min -23
_diffrn_reflns_limit_k_max 13
_diffrn_reflns_limit_k_min 0
_diffrn_reflns_limit_l_max 21
_diffrn_reflns_limit_l_min 0
_diffrn_reflns_number 77316
_diffrn_reflns_theta_full 28.30
_diffrn_reflns_theta_max 28.31
_diffrn_reflns_theta_min 2.33
_exptl_absorpt_coefficient_mu 3.859
_exptl_absorpt_correction_T_max 0.6545
_exptl_absorpt_correction_T_min 0.3906
_exptl_absorpt_correction_type multi-scan
_exptl_absorpt_process_details 'SADABS, Sheldrick, 1997'
_exptl_crystal_colour colorless
_exptl_crystal_density_diffrn 1.412
_exptl_crystal_density_method 'not measured'
_exptl_crystal_description fragment
_exptl_crystal_F_000 1248
_exptl_crystal_size_max 0.30
_exptl_crystal_size_mid 0.19
_exptl_crystal_size_min 0.12
_refine_diff_density_max 1.244
_refine_diff_density_min -0.584
_refine_diff_density_rms 0.083
_refine_ls_extinction_method none
_refine_ls_goodness_of_fit_ref 1.073
_refine_ls_hydrogen_treatment mixed
_refine_ls_matrix_type full
_refine_ls_number_parameters 319
_refine_ls_number_reflns 7143
_refine_ls_number_restraints 0
_refine_ls_restrained_S_all 1.073
_refine_ls_R_factor_all 0.0277
_refine_ls_R_factor_gt 0.0237
_refine_ls_shift/su_max 0.010
_refine_ls_shift/su_mean 0.001
_refine_ls_structure_factor_coef Fsqd
_refine_ls_weighting_details 'calc w=1/[\s^2^(Fo^2^)+(0.0204P)^2^+4.7119P] where P=(Fo^2^+2Fc^2^)/3'
_refine_ls_weighting_scheme calc
_refine_ls_wR_factor_gt 0.0540
_refine_ls_wR_factor_ref 0.0554
_reflns_number_gt 6438
_reflns_number_total 7143
_reflns_threshold_expression >2sigma(I)
_cod_duplicate_entry 4338662
_cod_data_source_file ic900454g_si_001_2.cif
_cod_data_source_block qnow
_cod_depositor_comments
;
The following automatic conversions were performed:
'_exptl_absorpt_correction_type' value 'Multi-scan' changed to
'multi-scan' according to
'/home/saulius/struct/CIF-dictionaries/cif_core.dic' dictionary named
'cif_core.dic' version 2.4.1 from 2010-06-29.

Automatic conversion script
Id: cif_fix_enum 1527 2010-12-29 10:47:43Z saulius 
;
_cod_original_sg_symbol_H-M 'P 21/c'
_cod_database_code 4302376

loop_
_symmetry_equiv_pos_as_xyz
'x, y, z'
'-x, y+1/2, -z+1/2'
'-x, -y, -z'
'x, -y-1/2, z-1/2'

loop_
_atom_site_label
_atom_site_type_symbol
_atom_site_fract_x
_atom_site_fract_y
_atom_site_fract_z
_atom_site_U_iso_or_equiv
_atom_site_adp_type
_atom_site_occupancy
_atom_site_symmetry_multiplicity
_atom_site_calc_flag
_atom_site_refinement_flags
_atom_site_disorder_assembly
_atom_site_disorder_group
Ta1 Ta 0.75338(4) 0.87451(7) 0.12314(2) 0.01474(8) Uani 0.816(3) 1 d P A 1
N4 N 0.66562(15) 1.0031(3) 0.15445(15) 0.0216(6) Uani 0.816(3) 1 d P A 1
C15 C 0.60631(17) 0.9141(3) 0.14175(18) 0.0217(6) Uani 0.816(3) 1 d P A 1
C20 C 0.5372(2) 0.9131(4) 0.1926(2) 0.0369(9) Uani 0.816(3) 1 d P A 1
H20A H 0.4949 0.9619 0.1636 0.044 Uiso 0.816(3) 1 calc PR A 1
H20B H 0.5509 0.9550 0.2460 0.044 Uiso 0.816(3) 1 calc PR A 1
H20C H 0.5212 0.8218 0.2014 0.044 Uiso 0.816(3) 1 calc PR A 1
Ta1' Ta 0.73321(18) 0.8414(3) 0.11584(8) 0.0148(3) Uani 0.184(3) 1 d P A 2
N4' N 0.7165(7) 1.0222(11) 0.1752(7) 0.022(3) Uiso 0.184(3) 1 d P A 2
C15' C 0.7915(8) 1.0578(13) 0.1937(8) 0.021(3) Uiso 0.184(3) 1 d P A 2
C20' C 0.8153(13) 1.165(2) 0.2529(14) 0.058(5) Uiso 0.184(3) 1 d P A 2
H20D H 0.7694 1.2031 0.2737 0.080 Uiso 0.18 1 d P A 2
H20E H 0.8436 1.2330 0.2244 0.080 Uiso 0.18 1 d P A 2
H20F H 0.8486 1.1273 0.2975 0.080 Uiso 0.18 1 d P A 2
F1 F 0.74251(11) 0.75407(15) 0.21437(9) 0.0346(4) Uani 1 1 d . . .
N1 N 0.83974(12) 0.9615(2) 0.15768(14) 0.0275(5) Uani 1 1 d . . .
C1 C 0.91624(17) 1.0110(3) 0.1817(2) 0.0391(7) Uani 1 1 d . A .
C2 C 0.9370(2) 1.1240(4) 0.1274(2) 0.0564(10) Uani 1 1 d . . .
H2A H 0.9354 1.0941 0.0701 0.068 Uiso 1 1 calc R A .
H2B H 0.9890 1.1552 0.1447 0.068 Uiso 1 1 calc R . .
H2C H 0.9001 1.1961 0.1322 0.068 Uiso 1 1 calc R . .
C3 C 0.9156(3) 1.0660(5) 0.2720(2) 0.0741(14) Uani 1 1 d . . .
H3A H 0.8754 1.1332 0.2741 0.089 Uiso 1 1 calc R A .
H3B H 0.9658 1.1053 0.2885 0.089 Uiso 1 1 calc R . .
H3C H 0.9053 0.9936 0.3095 0.089 Uiso 1 1 calc R . .
C4 C 0.9733(2) 0.9051(5) 0.1845(4) 0.098(2) Uani 1 1 d . . .
H4A H 0.9585 0.8361 0.2223 0.118 Uiso 1 1 calc R A .
H4B H 1.0239 0.9405 0.2036 0.118 Uiso 1 1 calc R . .
H4C H 0.9758 0.8677 0.1293 0.118 Uiso 1 1 calc R . .
N2 N 0.76225(12) 0.8935(2) -0.00867(12) 0.0206(4) Uani 1 1 d . . .
N3 N 0.79833(12) 0.7076(2) 0.05148(12) 0.0214(4) Uani 1 1 d . . .
C5 C 0.79296(14) 0.7749(3) -0.01923(15) 0.0225(5) Uani 1 1 d . A .
C6 C 0.74651(15) 0.9975(3) -0.07130(15) 0.0263(5) Uani 1 1 d . A .
C7 C 0.7240(2) 1.1183(3) -0.02470(19) 0.0445(8) Uani 1 1 d . . .
H7A H 0.6771 1.0998 0.0030 0.053 Uiso 1 1 calc R A .
H7B H 0.7145 1.1918 -0.0632 0.053 Uiso 1 1 calc R . .
H7C H 0.7657 1.1417 0.0164 0.053 Uiso 1 1 calc R . .
C8 C 0.68004(17) 0.9599(3) -0.13360(18) 0.0355(6) Uani 1 1 d . . .
H8A H 0.6948 0.8830 -0.1654 0.043 Uiso 1 1 calc R A .
H8B H 0.6682 1.0341 -0.1709 0.043 Uiso 1 1 calc R . .
H8C H 0.6345 0.9383 -0.1044 0.043 Uiso 1 1 calc R . .
C9 C 0.81885(19) 1.0321(4) -0.1159(2) 0.0458(8) Uani 1 1 d . . .
H9A H 0.8629 1.0429 -0.0753 0.055 Uiso 1 1 calc R A .
H9B H 0.8101 1.1145 -0.1466 0.055 Uiso 1 1 calc R . .
H9C H 0.8296 0.9609 -0.1540 0.055 Uiso 1 1 calc R . .
C10 C 0.81752(19) 0.7245(3) -0.09999(17) 0.0373(7) Uani 1 1 d . . .
H10A H 0.8699 0.7552 -0.1077 0.045 Uiso 1 1 calc R A .
H10B H 0.7822 0.7577 -0.1449 0.045 Uiso 1 1 calc R . .
H10C H 0.8165 0.6279 -0.1000 0.045 Uiso 1 1 calc R . .
C11 C 0.83580(17) 0.5771(3) 0.06493(18) 0.0311(6) Uani 1 1 d . A .
C12 C 0.91847(19) 0.5761(4) 0.0383(2) 0.0465(8) Uani 1 1 d . . .
H12A H 0.9173 0.5788 -0.0219 0.056 Uiso 1 1 calc R A .
H12B H 0.9446 0.4955 0.0584 0.056 Uiso 1 1 calc R . .
H12C H 0.9463 0.6533 0.0613 0.056 Uiso 1 1 calc R . .
C13 C 0.7884(2) 0.4645(3) 0.0243(2) 0.0470(8) Uani 1 1 d . . .
H13A H 0.7366 0.4650 0.0440 0.056 Uiso 1 1 calc R A .
H13B H 0.8135 0.3801 0.0384 0.056 Uiso 1 1 calc R . .
H13C H 0.7848 0.4762 -0.0356 0.056 Uiso 1 1 calc R . .
C14 C 0.84117(19) 0.5505(3) 0.15792(19) 0.0385(7) Uani 1 1 d . . .
H14A H 0.8708 0.6211 0.1866 0.046 Uiso 1 1 calc R A .
H14B H 0.8669 0.4658 0.1693 0.046 Uiso 1 1 calc R . .
H14C H 0.7892 0.5477 0.1773 0.046 Uiso 1 1 calc R . .
N5 N 0.62320(14) 0.8207(3) 0.08724(14) 0.0360(6) Uani 1 1 d . . .
C16 C 0.66062(19) 1.1178(3) 0.20803(17) 0.0358(7) Uani 1 1 d . . .
C17 C 0.6783(3) 1.0836(4) 0.2985(2) 0.0640(12) Uani 1 1 d . A .
H17A H 0.6404 1.0196 0.3155 0.077 Uiso 1 1 calc R . .
H17B H 0.6758 1.1638 0.3318 0.077 Uiso 1 1 calc R . .
H17C H 0.7301 1.0455 0.3063 0.077 Uiso 1 1 calc R . .
C18 C 0.7234(2) 1.2188(4) 0.1807(2) 0.0532(9) Uani 1 1 d . A .
H18A H 0.7733 1.1742 0.1804 0.064 Uiso 1 1 calc R . .
H18B H 0.7276 1.2928 0.2195 0.064 Uiso 1 1 calc R . .
H18C H 0.7080 1.2519 0.1254 0.064 Uiso 1 1 calc R . .
C19 C 0.5876(3) 1.1980(4) 0.1954(3) 0.0640(11) Uani 1 1 d . A .
H19A H 0.5708 1.2005 0.1367 0.077 Uiso 1 1 calc R . .
H19B H 0.5973 1.2880 0.2155 0.077 Uiso 1 1 calc R . .
H19C H 0.5472 1.1574 0.2259 0.077 Uiso 1 1 calc R . .
C21 C 0.57337(15) 0.7060(3) 0.06350(17) 0.0294(6) Uani 1 1 d . A .
C22 C 0.58279(19) 0.5957(3) 0.1277(2) 0.0400(7) Uani 1 1 d . . .
H22A H 0.6371 0.5698 0.1352 0.048 Uiso 1 1 calc R A .
H22B H 0.5517 0.5194 0.1089 0.048 Uiso 1 1 calc R . .
H22C H 0.5656 0.6273 0.1802 0.048 Uiso 1 1 calc R . .
C23 C 0.6001(2) 0.6574(3) -0.0184(2) 0.0412(7) Uani 1 1 d . . .
H23A H 0.5920 0.7270 -0.0599 0.049 Uiso 1 1 calc R A .
H23B H 0.5704 0.5790 -0.0363 0.049 Uiso 1 1 calc R . .
H23C H 0.6549 0.6350 -0.0116 0.049 Uiso 1 1 calc R . .
C24 C 0.48841(18) 0.7457(4) 0.0473(2) 0.0489(9) Uani 1 1 d . . .
H24A H 0.4657 0.7596 0.0998 0.059 Uiso 1 1 calc R A .
H24B H 0.4604 0.6754 0.0165 0.059 Uiso 1 1 calc R . .
H24C H 0.4850 0.8275 0.0151 0.059 Uiso 1 1 calc R . .

loop_
_atom_site_aniso_label
_atom_site_aniso_U_11
_atom_site_aniso_U_22
_atom_site_aniso_U_33
_atom_site_aniso_U_23
_atom_site_aniso_U_13
_atom_site_aniso_U_12
Ta1 0.01436(15) 0.01727(14) 0.01256(7) -0.00009(7) 0.00069(8) -0.00119(11)
N4 0.0257(14) 0.0215(12) 0.0181(12) -0.0028(10) 0.0048(10) -0.0014(10)
C15 0.0178(14) 0.0252(15) 0.0223(14) 0.0009(12) 0.0042(11) 0.0003(11)
C20 0.0286(18) 0.042(2) 0.042(2) -0.0055(17) 0.0180(16) -0.0021(15)
Ta1' 0.0132(6) 0.0172(6) 0.0137(3) -0.0030(3) -0.0002(3) -0.0022(5)
F1 0.0567(11) 0.0270(8) 0.0196(7) 0.0032(6) 0.0002(7) -0.0034(7)
N1 0.0206(11) 0.0368(13) 0.0246(11) -0.0034(9) -0.0016(9) -0.0046(9)
C1 0.0261(14) 0.0396(17) 0.0494(18) 0.0102(14) -0.0117(13) -0.0148(12)
C2 0.052(2) 0.063(2) 0.054(2) 0.0130(18) 0.0017(17) -0.0242(19)
C3 0.063(3) 0.113(4) 0.045(2) -0.004(2) -0.0088(19) -0.048(3)
C4 0.031(2) 0.066(3) 0.192(7) 0.003(4) -0.028(3) -0.004(2)
N2 0.0202(10) 0.0257(11) 0.0160(9) 0.0032(8) 0.0020(8) 0.0027(8)
N3 0.0217(10) 0.0232(10) 0.0186(10) -0.0012(8) -0.0026(8) 0.0052(8)
C5 0.0170(11) 0.0323(13) 0.0181(11) -0.0032(10) 0.0004(9) 0.0012(10)
C6 0.0313(14) 0.0298(13) 0.0177(11) 0.0074(10) 0.0013(10) 0.0014(11)
C7 0.077(2) 0.0285(15) 0.0280(15) 0.0095(12) 0.0001(15) 0.0122(15)
C8 0.0331(15) 0.0424(17) 0.0297(14) 0.0088(12) -0.0060(12) 0.0062(13)
C9 0.0432(18) 0.059(2) 0.0349(16) 0.0212(15) 0.0027(14) -0.0105(16)
C10 0.0452(18) 0.0454(17) 0.0215(13) -0.0038(12) 0.0037(12) 0.0158(14)
C11 0.0325(15) 0.0271(13) 0.0328(14) 0.0000(11) -0.0039(12) 0.0117(11)
C12 0.0365(17) 0.061(2) 0.0419(18) 0.0043(16) 0.0036(14) 0.0242(16)
C13 0.061(2) 0.0277(15) 0.051(2) -0.0074(14) -0.0043(17) 0.0092(15)
C14 0.0445(18) 0.0339(16) 0.0365(16) 0.0083(13) -0.0011(13) 0.0143(13)
N5 0.0318(13) 0.0533(16) 0.0232(11) -0.0053(11) 0.0041(10) -0.0227(12)
C16 0.0439(17) 0.0398(16) 0.0242(13) -0.0099(12) 0.0063(12) 0.0130(14)
C17 0.118(4) 0.045(2) 0.0281(17) -0.0109(15) -0.003(2) 0.015(2)
C18 0.068(3) 0.0350(17) 0.057(2) -0.0123(16) 0.0096(19) -0.0063(17)
C19 0.076(3) 0.048(2) 0.069(3) -0.009(2) 0.016(2) 0.020(2)
C21 0.0230(13) 0.0324(14) 0.0324(14) -0.0037(11) 0.0002(11) -0.0096(11)
C22 0.0397(17) 0.0393(17) 0.0410(17) 0.0009(14) 0.0033(14) -0.0043(13)
C23 0.0488(19) 0.0394(17) 0.0352(16) -0.0096(13) 0.0023(14) -0.0055(14)
C24 0.0288(17) 0.054(2) 0.064(2) 0.0047(17) 0.0035(16) -0.0044(14)

loop_
_atom_type_symbol
_atom_type_description
_atom_type_scat_dispersion_real
_atom_type_scat_dispersion_imag
_atom_type_scat_source
C C 0.0033 0.0016 'International Tables Vol C Tables 4.2.6.8 and 6.1.1.4'
H H 0.0000 0.0000 'International Tables Vol C Tables 4.2.6.8 and 6.1.1.4'
N N 0.0061 0.0033 'International Tables Vol C Tables 4.2.6.8 and 6.1.1.4'
F F 0.0171 0.0103 'International Tables Vol C Tables 4.2.6.8 and 6.1.1.4'
Ta Ta -0.7052 6.5227 'International Tables Vol C Tables 4.2.6.8 and 6.1.1.4'

loop_
_geom_angle_atom_site_label_1
_geom_angle_atom_site_label_2
_geom_angle_atom_site_label_3
_geom_angle
_geom_angle_site_symmetry_1
_geom_angle_site_symmetry_3
_geom_angle_publ_flag
N1 Ta1 F1 101.27(9) . . ?
N1 Ta1 N4 103.08(11) . . ?
F1 Ta1 N4 95.17(9) . . ?
N1 Ta1 N2 98.44(9) . . ?
F1 Ta1 N2 146.04(8) . . ?
N4 Ta1 N2 106.96(9) . . ?
N1 Ta1 N3 102.59(9) . . ?
F1 Ta1 N3 88.96(8) . . ?
N4 Ta1 N3 152.63(11) . . ?
N2 Ta1 N3 59.74(8) . . ?
N1 Ta1 N5 162.94(11) . . ?
F1 Ta1 N5 84.15(9) . . ?
N4 Ta1 N5 60.09(10) . . ?
N2 Ta1 N5 85.02(8) . . ?
N3 Ta1 N5 93.61(9) . . ?
N1 Ta1 C15 133.46(10) . . ?
F1 Ta1 C15 81.76(9) . . ?
N4 Ta1 C15 31.31(10) . . ?
N2 Ta1 C15 104.00(9) . . ?
N3 Ta1 C15 123.94(10) . . ?
N5 Ta1 C15 30.66(9) . . ?
N1 Ta1 C5 101.16(9) . . ?
F1 Ta1 C5 118.27(8) . . ?
N4 Ta1 C5 133.32(9) . . ?
N2 Ta1 C5 29.76(8) . . ?
N3 Ta1 C5 30.01(8) . . ?
N5 Ta1 C5 90.15(8) . . ?
C15 Ta1 C5 118.34(9) . . ?
C15 N4 C16 122.3(3) . . ?
C15 N4 Ta1 96.18(18) . . ?
C16 N4 Ta1 135.7(2) . . ?
N5 C15 N4 111.2(2) . . ?
N5 C15 C20 125.4(3) . . ?
N4 C15 C20 122.8(3) . . ?
N5 C15 Ta1 63.52(15) . . ?
N4 C15 Ta1 52.51(14) . . ?
C20 C15 Ta1 152.0(2) . . ?
F1 Ta1' N5 100.30(17) . . ?
F1 Ta1' N3 96.30(10) . . ?
N5 Ta1' N3 111.64(19) . . ?
F1 Ta1' N4' 91.4(3) . . ?
N5 Ta1' N4' 92.1(4) . . ?
N3 Ta1' N4' 153.1(4) . . ?
F1 Ta1' N2 156.50(10) . . ?
N5 Ta1' N2 95.45(12) . . ?
N3 Ta1' N2 61.47(8) . . ?
N4' Ta1' N2 105.4(3) . . ?
F1 Ta1' N1 88.80(14) . . ?
N5 Ta1' N1 153.18(15) . . ?
N3 Ta1' N1 92.10(13) . . ?
N4' Ta1' N1 62.3(4) . . ?
N2 Ta1' N1 84.82(14) . . ?
F1 Ta1' C5 127.15(10) . . ?
N5 Ta1' C5 102.62(14) . . ?
N3 Ta1' C5 30.87(8) . . ?
N4' Ta1' C5 134.0(4) . . ?
N2 Ta1' C5 30.89(8) . . ?
N1 Ta1' C5 91.35(12) . . ?
F1 Ta1' C15' 88.6(3) . . ?
N5 Ta1' C15' 122.0(3) . . ?
N3 Ta1' C15' 124.3(3) . . ?
N4' Ta1' C15' 30.0(4) . . ?
N2 Ta1' C15' 97.8(3) . . ?
N1 Ta1' C15' 32.3(3) . . ?
C5 Ta1' C15' 116.8(3) . . ?
C15' N4' C16 112.7(10) . . ?
C15' N4' Ta1' 99.7(8) . . ?
C16 N4' Ta1' 147.5(8) . . ?
N4' C15' N1 107.9(10) . . ?
N4' C15' C20' 123.3(14) . . ?
N1 C15' C20' 128.0(13) . . ?
N4' C15' Ta1' 50.3(6) . . ?
N1 C15' Ta1' 57.8(5) . . ?
C20' C15' Ta1' 167.0(12) . . ?
Ta1' F1 Ta1 14.63(10) . . ?
C15' N1 C1 101.9(6) . . ?
C15' N1 Ta1 87.7(5) . . ?
C1 N1 Ta1 170.1(2) . . ?
C15' N1 Ta1' 89.9(5) . . ?
C1 N1 Ta1' 167.5(2) . . ?
Ta1 N1 Ta1' 2.89(4) . . ?
N1 C1 C4 111.3(3) . . ?
N1 C1 C2 111.1(3) . . ?
C4 C1 C2 112.6(4) . . ?
N1 C1 C3 107.8(3) . . ?
C4 C1 C3 106.5(4) . . ?
C2 C1 C3 107.3(3) . . ?
C5 N2 C6 127.6(2) . . ?
C5 N2 Ta1 96.14(15) . . ?
C6 N2 Ta1 136.20(16) . . ?
C5 N2 Ta1' 91.45(15) . . ?
C6 N2 Ta1' 140.06(16) . . ?
Ta1 N2 Ta1' 12.98(8) . . ?
C5 N3 C11 125.7(2) . . ?
C5 N3 Ta1' 95.45(16) . . ?
C11 N3 Ta1' 138.64(17) . . ?
C5 N3 Ta1 93.40(15) . . ?
C11 N3 Ta1 140.03(16) . . ?
Ta1' N3 Ta1 12.62(9) . . ?
N2 C5 N3 110.6(2) . . ?
N2 C5 C10 124.3(2) . . ?
N3 C5 C10 125.1(2) . . ?
N2 C5 Ta1' 57.66(13) . . ?
N3 C5 Ta1' 53.68(12) . . ?
C10 C5 Ta1' 171.8(2) . . ?
N2 C5 Ta1 54.10(12) . . ?
N3 C5 Ta1 56.59(12) . . ?
C10 C5 Ta1 177.3(2) . . ?
Ta1' C5 Ta1 10.64(7) . . ?
N2 C6 C7 105.9(2) . . ?
N2 C6 C8 111.8(2) . . ?
C7 C6 C8 108.9(3) . . ?
N2 C6 C9 111.8(2) . . ?
C7 C6 C9 107.7(3) . . ?
C8 C6 C9 110.4(2) . . ?
N3 C11 C13 112.6(2) . . ?
N3 C11 C14 107.2(2) . . ?
C13 C11 C14 106.7(3) . . ?
N3 C11 C12 112.1(3) . . ?
C13 C11 C12 111.1(3) . . ?
C14 C11 C12 106.8(2) . . ?
C15 N5 C21 124.8(2) . . ?
C15 N5 Ta1' 91.47(18) . . ?
C21 N5 Ta1' 133.8(2) . . ?
C15 N5 Ta1 85.82(17) . . ?
C21 N5 Ta1 140.9(2) . . ?
Ta1' N5 Ta1 7.20(7) . . ?
N4 C16 N4' 37.2(5) . . ?
N4 C16 C19 115.7(3) . . ?
N4' C16 C19 149.4(5) . . ?
N4 C16 C17 112.4(3) . . ?
N4' C16 C17 96.3(5) . . ?
C19 C16 C17 111.2(3) . . ?
N4 C16 C18 105.9(2) . . ?
N4' C16 C18 80.7(5) . . ?
C19 C16 C18 101.8(3) . . ?
C17 C16 C18 108.9(3) . . ?
N5 C21 C23 105.7(2) . . ?
N5 C21 C24 112.1(3) . . ?
C23 C21 C24 106.6(3) . . ?
N5 C21 C22 111.3(2) . . ?
C23 C21 C22 109.7(3) . . ?
C24 C21 C22 111.2(2) . . ?

loop_
_geom_bond_atom_site_label_1
_geom_bond_atom_site_label_2
_geom_bond_distance
_geom_bond_site_symmetry_2
_geom_bond_publ_flag
Ta1 N1 1.797(2) . ?
Ta1 F1 1.9434(16) . ?
Ta1 N4 2.100(3) . ?
Ta1 N2 2.1731(19) . ?
Ta1 N3 2.230(2) . ?
Ta1 N5 2.362(3) . ?
Ta1 C15 2.631(3) . ?
Ta1 C5 2.667(2) . ?
N4 C15 1.375(4) . ?
N4 C16 1.460(4) . ?
C15 N5 1.345(4) . ?
C15 C20 1.511(4) . ?
Ta1' F1 1.8299(19) . ?
Ta1' N5 1.948(4) . ?
Ta1' N3 2.098(2) . ?
Ta1' N4' 2.102(12) . ?
Ta1' N2 2.191(2) . ?
Ta1' N1 2.279(5) . ?
Ta1' C5 2.593(3) . ?
Ta1' C15' 2.694(14) . ?
N4' C15' 1.367(18) . ?
N4' C16 1.499(12) . ?
C15' N1 1.441(13) . ?
C15' C20' 1.49(3) . ?
N1 C1 1.450(3) . ?
C1 C4 1.461(5) . ?
C1 C2 1.507(4) . ?
C1 C3 1.573(5) . ?
N2 C5 1.331(3) . ?
N2 C6 1.479(3) . ?
N3 C5 1.336(3) . ?
N3 C11 1.484(3) . ?
C5 C10 1.503(3) . ?
C6 C7 1.508(4) . ?
C6 C8 1.530(4) . ?
C6 C9 1.540(4) . ?
C11 C13 1.530(4) . ?
C11 C14 1.535(4) . ?
C11 C12 1.534(4) . ?
N5 C21 1.485(3) . ?
C16 C19 1.510(5) . ?
C16 C17 1.522(4) . ?
C16 C18 1.585(5) . ?
C21 C23 1.527(4) . ?
C21 C24 1.537(4) . ?
C21 C22 1.532(4) . ?
